data_4314119
loop_
_publ_author_name
'Md. Alamgir Hossain'
'Sung Ok Kang'
'Jos\'e M. Llinares'
'Douglas Powell'
'Kristin Bowman-James'

_publ_contact_author
; 
   Prof. Kristin Bowman-James 
   Department of Chemistry 
   University of Kansas 
   Rm 2010 Malott Hall
   1251 Wescoe Hall Dr. 
   Lawrence, KS  66045-7582  USA 
;
_publ_contact_author_email kbowman-james@ku.edu
_publ_contact_author_fax 1(785)8645396
_publ_contact_author_phone 1(785)8644278
_publ_section_title
;
 Elite New Anion Ligands: Polythioamide Macrocycles
;
_journal_name_full 'Inorganic Chemistry'
_journal_page_first 5043
_journal_page_last 5045
_journal_paper_doi 10.1021/ic034735r
_journal_volume 42
_journal_year 2003
_chemical_formula_moiety '(C33 H39 N11 S6), (C2 H3 N)'
_chemical_formula_sum 'C35 H42 N12 S6'
_chemical_formula_weight 823.17
_chemical_name_systematic
; 
 ? 
;
_space_group_IT_number 2
_symmetry_cell_setting triclinic
_symmetry_space_group_name_Hall '-P 1'
_symmetry_space_group_name_H-M 'P -1'
_atom_sites_solution_hydrogens geom
_atom_sites_solution_primary direct
_atom_sites_solution_secondary difmap
_audit_creation_method SHELXL-97
_cell_angle_alpha 84.979(2)
_cell_angle_beta 79.876(2)
_cell_angle_gamma 78.866(2)
_cell_formula_units_Z 2
_cell_length_a 12.0283(12)
_cell_length_b 12.1094(12)
_cell_length_c 14.0344(13)
_cell_measurement_reflns_used 4762
_cell_measurement_temperature 100(2)
_cell_measurement_theta_max 26.00
_cell_measurement_theta_min 2.45
_cell_volume 1971.4(3)
_computing_cell_refinement 'Bruker SMART'
_computing_data_collection 'Bruker SMART'
_computing_data_reduction 'Bruker SAINT'
_computing_molecular_graphics 'Bruker SHELXTL'
_computing_publication_material 'Bruker SHELXTL'
_computing_structure_refinement 'SHELXL-97 (Sheldrick, 1997)'
_computing_structure_solution 'SHELXS-97 (Sheldrick, 1990)'
_diffrn_ambient_temperature 100(2)
_diffrn_measured_fraction_theta_full 0.880
_diffrn_measured_fraction_theta_max 0.880
_diffrn_measurement_device_type 'CCD area detector'
_diffrn_measurement_method '\w scan frames'
_diffrn_radiation_monochromator graphite
_diffrn_radiation_source 'fine-focus sealed tube'
_diffrn_radiation_type MoK\a
_diffrn_radiation_wavelength 0.71073
_diffrn_reflns_av_R_equivalents 0.0168
_diffrn_reflns_av_sigmaI/netI 0.0302
_diffrn_reflns_limit_h_max 14
_diffrn_reflns_limit_h_min -14
_diffrn_reflns_limit_k_max 14
_diffrn_reflns_limit_k_min -11
_diffrn_reflns_limit_l_max 17
_diffrn_reflns_limit_l_min -17
_diffrn_reflns_number 11011
_diffrn_reflns_theta_full 26.00
_diffrn_reflns_theta_max 26.00
_diffrn_reflns_theta_min 1.75
_exptl_absorpt_coefficient_mu 0.391
_exptl_absorpt_correction_T_max 0.9769
_exptl_absorpt_correction_T_min 0.8883
_exptl_absorpt_correction_type multi-scan
_exptl_absorpt_process_details 'Sheldrick, 2000'
_exptl_crystal_colour yellow
_exptl_crystal_density_diffrn 1.387
_exptl_crystal_density_meas 0
_exptl_crystal_density_method 'not measured'
_exptl_crystal_description block
_exptl_crystal_F_000 864
_exptl_crystal_size_max 0.31
_exptl_crystal_size_mid 0.15
_exptl_crystal_size_min 0.06
_refine_diff_density_max 1.276
_refine_diff_density_min -0.381
_refine_diff_density_rms 0.077
_refine_ls_extinction_method none
_refine_ls_goodness_of_fit_ref 1.009
_refine_ls_hydrogen_treatment mixed
_refine_ls_matrix_type full
_refine_ls_number_parameters 478
_refine_ls_number_reflns 6804
_refine_ls_number_restraints 0
_refine_ls_restrained_S_all 1.009
_refine_ls_R_factor_all 0.0573
_refine_ls_R_factor_gt 0.0494
_refine_ls_shift/su_max 0.001
_refine_ls_shift/su_mean 0.000
_refine_ls_structure_factor_coef Fsqd
_refine_ls_weighting_details 'calc w=1/[\s^2^(Fo^2^)+(0.1000P)^2^+1.0000P] where P=(Fo^2^+2Fc^2^)/3'
_refine_ls_weighting_scheme calc
_refine_ls_wR_factor_gt 0.1380
_refine_ls_wR_factor_ref 0.1457
_reflns_number_gt 5778
_reflns_number_total 6804
_reflns_threshold_expression >2sigma(I)
_cod_data_source_file ic034735rsi20030627_011859_1.cif
_cod_data_source_block compound_3
_cod_database_code 4314119

loop_
_symmetry_equiv_pos_as_xyz
'x, y, z'
'-x, -y, -z'

loop_
_atom_site_label
_atom_site_type_symbol
_atom_site_fract_x
_atom_site_fract_y
_atom_site_fract_z
_atom_site_U_iso_or_equiv
_atom_site_adp_type
_atom_site_occupancy
_atom_site_symmetry_multiplicity
_atom_site_calc_flag
_atom_site_refinement_flags
_atom_site_disorder_assembly
_atom_site_disorder_group
S1 S 1.00155(6) 0.50386(7) 0.33300(6) 0.0361(2) Uani 1 1 d . . .
S2 S 0.45520(6) 0.25798(6) 0.55113(6) 0.0341(2) Uani 1 1 d . . .
S3 S 0.58925(6) 0.77331(6) 1.07393(5) 0.02962(18) Uani 1 1 d . . .
S4 S 0.79502(6) 1.19291(6) 0.65279(5) 0.03428(19) Uani 1 1 d . . .
S5 S 1.06773(6) 0.94885(6) 0.84844(6) 0.0334(2) Uani 1 1 d . . .
S6 S 0.78390(5) 0.43033(6) 1.06032(5) 0.03017(19) Uani 1 1 d . . .
N1 N 0.84987(17) 0.84490(17) 0.57897(15) 0.0219(5) Uani 1 1 d . . .
C2 C 0.8055(2) 0.7500(2) 0.55377(19) 0.0253(6) Uani 1 1 d . . .
H2A H 0.7242 0.7759 0.5460 0.030 Uiso 1 1 calc R . .
H2B H 0.8073 0.6924 0.6084 0.030 Uiso 1 1 calc R . .
C3 C 0.8706(2) 0.6942(2) 0.4613(2) 0.0279(6) Uani 1 1 d . . .
H3A H 0.8695 0.7503 0.4056 0.033 Uiso 1 1 calc R . .
H3B H 0.9516 0.6649 0.4685 0.033 Uiso 1 1 calc R . .
N4 N 0.81614(18) 0.60298(19) 0.44437(17) 0.0289(5) Uani 1 1 d . . .
H4 H 0.7444 0.6043 0.4723 0.035 Uiso 1 1 calc R . .
C5 C 0.8662(2) 0.5176(2) 0.38999(18) 0.0229(5) Uani 1 1 d . . .
C6 C 0.7921(2) 0.4338(2) 0.38515(18) 0.0215(5) Uani 1 1 d . . .
N7 N 0.70685(17) 0.42770(17) 0.46027(14) 0.0203(5) Uani 1 1 d . . .
C8 C 0.8104(2) 0.3680(2) 0.30528(18) 0.0253(6) Uani 1 1 d . . .
H8 H 0.8702 0.3760 0.2525 0.030 Uiso 1 1 calc R . .
C9 C 0.7397(2) 0.2911(2) 0.30474(18) 0.0264(6) Uani 1 1 d . . .
H9 H 0.7501 0.2452 0.2512 0.032 Uiso 1 1 calc R . .
C10 C 0.6536(2) 0.2814(2) 0.38274(19) 0.0252(6) Uani 1 1 d . . .
H10 H 0.6045 0.2283 0.3841 0.030 Uiso 1 1 calc R . .
C11 C 0.6404(2) 0.3512(2) 0.45931(18) 0.0206(5) Uani 1 1 d . . .
C12 C 0.5510(2) 0.3422(2) 0.54698(19) 0.0221(5) Uani 1 1 d . . .
N13 N 0.55605(17) 0.40235(18) 0.62006(15) 0.0228(5) Uani 1 1 d . . .
H13 H 0.6042 0.4500 0.6099 0.027 Uiso 1 1 calc R . .
C14 C 0.4875(2) 0.3950(2) 0.71594(18) 0.0257(6) Uani 1 1 d . . .
H14A H 0.5188 0.3249 0.7516 0.031 Uiso 1 1 calc R . .
H14B H 0.4076 0.3917 0.7096 0.031 Uiso 1 1 calc R . .
C15 C 0.4882(2) 0.4956(2) 0.77253(18) 0.0241(6) Uani 1 1 d . . .
H15A H 0.4465 0.5642 0.7418 0.029 Uiso 1 1 calc R . .
H15B H 0.4468 0.4851 0.8392 0.029 Uiso 1 1 calc R . .
N16 N 0.60515(17) 0.51257(18) 0.77738(15) 0.0214(5) Uani 1 1 d . . .
C17 C 0.6084(2) 0.6304(2) 0.78836(18) 0.0241(5) Uani 1 1 d . . .
H17A H 0.5755 0.6761 0.7345 0.029 Uiso 1 1 calc R . .
H17B H 0.6898 0.6387 0.7811 0.029 Uiso 1 1 calc R . .
C18 C 0.5446(3) 0.6802(2) 0.8845(2) 0.0317(6) Uani 1 1 d . . .
H18A H 0.4607 0.6857 0.8883 0.038 Uiso 1 1 calc R . .
H18B H 0.5692 0.6312 0.9400 0.038 Uiso 1 1 calc R . .
N19 N 0.5717(2) 0.79131(19) 0.88757(16) 0.0300(5) Uani 1 1 d . . .
H19 H 0.5697 0.8352 0.8343 0.036 Uiso 1 1 calc R . .
C20 C 0.5992(2) 0.8336(2) 0.96243(18) 0.0236(6) Uani 1 1 d . . .
C21 C 0.6444(2) 0.9410(2) 0.93667(18) 0.0224(5) Uani 1 1 d . . .
N22 N 0.66039(17) 0.97312(17) 0.84211(15) 0.0215(5) Uani 1 1 d . . .
C23 C 0.6733(2) 1.0023(2) 1.0053(2) 0.0295(6) Uani 1 1 d . . .
H23 H 0.6579 0.9810 1.0724 0.035 Uiso 1 1 calc R . .
C24 C 0.7247(2) 1.0943(2) 0.9742(2) 0.0328(7) Uani 1 1 d . . .
H24 H 0.7461 1.1366 1.0197 0.039 Uiso 1 1 calc R . .
C25 C 0.7447(2) 1.1245(2) 0.8764(2) 0.0290(6) Uani 1 1 d . . .
H25 H 0.7823 1.1861 0.8533 0.035 Uiso 1 1 calc R . .
C26 C 0.7087(2) 1.0628(2) 0.81265(19) 0.0243(6) Uani 1 1 d . . .
C27 C 0.7260(2) 1.0906(2) 0.7040(2) 0.0272(6) Uani 1 1 d . . .
N28 N 0.68227(19) 1.02393(19) 0.65711(16) 0.0284(5) Uani 1 1 d . . .
H28 H 0.6368 0.9816 0.6923 0.034 Uiso 1 1 calc R . .
C29 C 0.7021(2) 1.0138(2) 0.55276(19) 0.0298(6) Uani 1 1 d . . .
H29A H 0.6925 1.0898 0.5195 0.036 Uiso 1 1 calc R . .
H29B H 0.6452 0.9733 0.5351 0.036 Uiso 1 1 calc R . .
C30 C 0.8229(2) 0.9498(2) 0.52010(18) 0.0276(6) Uani 1 1 d . . .
H30A H 0.8308 0.9318 0.4515 0.033 Uiso 1 1 calc R . .
H30B H 0.8790 0.9986 0.5241 0.033 Uiso 1 1 calc R . .
C31 C 0.9719(2) 0.8187(2) 0.58734(19) 0.0243(6) Uani 1 1 d . . .
H31A H 1.0179 0.8397 0.5251 0.029 Uiso 1 1 calc R . .
H31B H 0.9946 0.7366 0.6008 0.029 Uiso 1 1 calc R . .
C32 C 0.9972(2) 0.8812(2) 0.66743(19) 0.0245(6) Uani 1 1 d . . .
H32A H 1.0808 0.8800 0.6595 0.029 Uiso 1 1 calc R . .
H32B H 0.9579 0.9609 0.6631 0.029 Uiso 1 1 calc R . .
N33 N 0.95828(17) 0.82978(18) 0.76154(16) 0.0237(5) Uani 1 1 d . . .
H33 H 0.9115 0.7815 0.7644 0.028 Uiso 1 1 calc R . .
C34 C 0.9887(2) 0.8508(2) 0.84394(19) 0.0232(6) Uani 1 1 d . . .
C35 C 0.95193(19) 0.7786(2) 0.93047(19) 0.0230(6) Uani 1 1 d . . .
N36 N 0.90619(16) 0.68945(18) 0.91591(15) 0.0211(5) Uani 1 1 d . . .
C37 C 0.9689(2) 0.8002(2) 1.0227(2) 0.0273(6) Uani 1 1 d . . .
H37 H 1.0001 0.8641 1.0318 0.033 Uiso 1 1 calc R . .
C38 C 0.9397(2) 0.7279(3) 1.1000(2) 0.0310(7) Uani 1 1 d . . .
H38 H 0.9511 0.7411 1.1630 0.037 Uiso 1 1 calc R . .
C39 C 0.8940(2) 0.6362(2) 1.08573(19) 0.0286(6) Uani 1 1 d . . .
H39 H 0.8736 0.5851 1.1383 0.034 Uiso 1 1 calc R . .
C40 C 0.87825(19) 0.6200(2) 0.99214(18) 0.0217(5) Uani 1 1 d . . .
C41 C 0.82866(19) 0.5208(2) 0.97282(18) 0.0234(6) Uani 1 1 d . . .
N42 N 0.82452(17) 0.51284(18) 0.87970(15) 0.0217(5) Uani 1 1 d . . .
H42 H 0.8472 0.5659 0.8381 0.026 Uiso 1 1 calc R . .
C43 C 0.7846(2) 0.4214(2) 0.8422(2) 0.0240(6) Uani 1 1 d . . .
H43A H 0.8141 0.3499 0.8767 0.029 Uiso 1 1 calc R . .
H43B H 0.8185 0.4156 0.7728 0.029 Uiso 1 1 calc R . .
C44 C 0.65413(19) 0.4340(2) 0.85153(19) 0.0220(5) Uani 1 1 d . . .
H44A H 0.6347 0.3591 0.8469 0.026 Uiso 1 1 calc R . .
H44B H 0.6183 0.4608 0.9164 0.026 Uiso 1 1 calc R . .
N1S N 0.4548(3) 0.9216(2) 0.7156(2) 0.0438(7) Uani 1 1 d . . .
C2S C 0.3833(3) 0.9992(3) 0.7224(2) 0.0357(7) Uani 1 1 d . . .
C3S C 0.2932(3) 1.0989(3) 0.7316(2) 0.0420(8) Uani 1 1 d . . .
H3SA H 0.3053 1.1505 0.6745 0.050 Uiso 1 1 d R . .
H3SB H 0.2955 1.1367 0.7900 0.050 Uiso 1 1 d R . .
H3SC H 0.2183 1.0765 0.7364 0.050 Uiso 1 1 d R . .

loop_
_atom_site_aniso_label
_atom_site_aniso_U_11
_atom_site_aniso_U_22
_atom_site_aniso_U_33
_atom_site_aniso_U_23
_atom_site_aniso_U_13
_atom_site_aniso_U_12
S1 0.0369(4) 0.0302(4) 0.0372(4) -0.0090(4) 0.0148(3) -0.0122(3)
S2 0.0272(3) 0.0310(4) 0.0479(5) -0.0086(4) -0.0068(3) -0.0115(3)
S3 0.0348(4) 0.0301(4) 0.0217(3) 0.0059(3) -0.0027(3) -0.0053(3)
S4 0.0432(4) 0.0221(4) 0.0339(4) 0.0030(3) 0.0018(3) -0.0064(3)
S5 0.0366(4) 0.0301(4) 0.0394(4) -0.0111(4) -0.0074(3) -0.0152(3)
S6 0.0254(3) 0.0354(4) 0.0270(4) 0.0082(3) -0.0013(3) -0.0059(3)
N1 0.0275(10) 0.0169(11) 0.0224(11) 0.0016(10) -0.0070(9) -0.0056(9)
C2 0.0237(12) 0.0259(14) 0.0277(14) -0.0057(12) -0.0026(10) -0.0077(10)
C3 0.0279(12) 0.0279(15) 0.0297(14) -0.0065(13) -0.0026(11) -0.0094(11)
N4 0.0228(10) 0.0295(13) 0.0357(13) -0.0149(11) -0.0003(9) -0.0062(9)
C5 0.0281(12) 0.0201(13) 0.0190(12) 0.0004(11) -0.0038(10) -0.0015(10)
C6 0.0266(12) 0.0159(12) 0.0214(12) -0.0009(11) -0.0079(10) 0.0015(10)
N7 0.0244(10) 0.0167(11) 0.0203(10) -0.0016(9) -0.0083(8) -0.0001(8)
C8 0.0310(13) 0.0223(14) 0.0199(12) -0.0032(11) -0.0061(10) 0.0044(11)
C9 0.0360(13) 0.0219(14) 0.0215(13) -0.0060(11) -0.0120(11) 0.0028(11)
C10 0.0315(13) 0.0199(13) 0.0270(13) -0.0025(12) -0.0164(11) -0.0002(10)
C11 0.0225(11) 0.0166(12) 0.0232(12) 0.0019(11) -0.0108(10) 0.0002(9)
C12 0.0228(11) 0.0179(13) 0.0269(13) 0.0002(11) -0.0096(10) -0.0021(10)
N13 0.0265(10) 0.0225(11) 0.0213(11) 0.0006(10) -0.0045(8) -0.0092(9)
C14 0.0263(12) 0.0291(15) 0.0226(13) 0.0025(12) -0.0026(10) -0.0103(11)
C15 0.0208(11) 0.0271(14) 0.0225(12) 0.0000(12) -0.0029(10) -0.0011(10)
N16 0.0242(10) 0.0174(11) 0.0217(10) 0.0021(10) -0.0017(8) -0.0048(8)
C17 0.0306(12) 0.0188(13) 0.0215(12) 0.0026(11) 0.0000(10) -0.0069(10)
C18 0.0476(16) 0.0210(15) 0.0252(14) -0.0031(12) 0.0040(12) -0.0110(12)
N19 0.0487(13) 0.0197(12) 0.0221(11) -0.0001(10) -0.0035(10) -0.0096(10)
C20 0.0238(11) 0.0217(14) 0.0209(12) -0.0003(11) 0.0007(10) 0.0027(10)
C21 0.0238(11) 0.0172(13) 0.0232(12) -0.0003(11) -0.0028(10) 0.0023(10)
N22 0.0251(10) 0.0141(11) 0.0224(11) -0.0004(9) 0.0005(8) -0.0008(8)
C23 0.0378(14) 0.0253(15) 0.0243(13) 0.0005(12) -0.0089(11) -0.0006(12)
C24 0.0364(14) 0.0291(16) 0.0364(16) -0.0083(14) -0.0157(12) -0.0026(12)
C25 0.0305(13) 0.0178(13) 0.0389(16) 0.0025(13) -0.0079(12) -0.0046(11)
C26 0.0239(12) 0.0179(13) 0.0279(13) -0.0014(12) -0.0018(10) 0.0018(10)
C27 0.0268(12) 0.0207(14) 0.0292(14) 0.0011(12) 0.0004(11) 0.0023(11)
N28 0.0337(12) 0.0251(12) 0.0241(11) -0.0003(10) -0.0015(9) -0.0036(10)
C29 0.0382(14) 0.0276(15) 0.0221(13) 0.0030(12) -0.0076(11) -0.0015(12)
C30 0.0371(14) 0.0240(14) 0.0212(13) 0.0008(12) -0.0075(11) -0.0030(12)
C31 0.0259(12) 0.0191(13) 0.0281(14) -0.0027(12) -0.0034(10) -0.0048(10)
C32 0.0254(12) 0.0199(13) 0.0301(14) -0.0003(12) -0.0063(10) -0.0078(10)
N33 0.0245(10) 0.0208(12) 0.0294(12) -0.0022(10) -0.0083(9) -0.0088(9)
C34 0.0184(11) 0.0188(13) 0.0329(14) -0.0093(12) -0.0060(10) 0.0009(9)
C35 0.0168(10) 0.0228(13) 0.0284(13) -0.0085(12) -0.0030(10) 0.0017(10)
N36 0.0166(9) 0.0219(12) 0.0246(11) -0.0065(10) -0.0026(8) -0.0015(8)
C37 0.0239(12) 0.0280(15) 0.0319(14) -0.0130(13) -0.0073(11) -0.0016(11)
C38 0.0262(12) 0.0411(17) 0.0257(14) -0.0136(13) -0.0078(11) 0.0026(12)
C39 0.0240(12) 0.0349(16) 0.0234(13) -0.0033(13) -0.0019(10) 0.0023(11)
C40 0.0156(10) 0.0253(14) 0.0226(13) -0.0028(11) -0.0008(9) -0.0007(10)
C41 0.0154(10) 0.0279(14) 0.0243(13) -0.0024(12) -0.0003(9) 0.0004(10)
N42 0.0235(10) 0.0204(11) 0.0215(11) 0.0017(10) 0.0013(8) -0.0105(8)
C43 0.0209(11) 0.0209(13) 0.0309(14) -0.0018(12) -0.0015(10) -0.0081(10)
C44 0.0200(11) 0.0181(13) 0.0273(13) 0.0037(12) -0.0012(10) -0.0064(10)
N1S 0.0582(17) 0.0420(16) 0.0381(15) -0.0042(13) -0.0171(13) -0.0167(14)
C2S 0.0499(17) 0.0394(18) 0.0264(14) 0.0032(14) -0.0149(13) -0.0233(15)
C3S 0.0410(16) 0.053(2) 0.0353(16) 0.0078(16) -0.0112(13) -0.0169(15)

loop_
_atom_type_symbol
_atom_type_description
_atom_type_scat_dispersion_real
_atom_type_scat_dispersion_imag
_atom_type_scat_source
C C 0.0033 0.0016 'International Tables Vol C Tables 4.2.6.8 and 6.1.1.4'
H H 0.0000 0.0000 'International Tables Vol C Tables 4.2.6.8 and 6.1.1.4'
N N 0.0061 0.0033 'International Tables Vol C Tables 4.2.6.8 and 6.1.1.4'
S S 0.1246 0.1234 'International Tables Vol C Tables 4.2.6.8 and 6.1.1.4'

loop_
_geom_angle_atom_site_label_1
_geom_angle_atom_site_label_2
_geom_angle_atom_site_label_3
_geom_angle
_geom_angle_site_symmetry_1
_geom_angle_site_symmetry_3
_geom_angle_publ_flag
C2 N1 C31 113.81(19) . . ?
C2 N1 C30 115.4(2) . . ?
C31 N1 C30 111.3(2) . . ?
N1 C2 C3 114.9(2) . . ?
N1 C2 H2A 108.5 . . ?
C3 C2 H2A 108.5 . . ?
N1 C2 H2B 108.5 . . ?
C3 C2 H2B 108.5 . . ?
H2A C2 H2B 107.5 . . ?
N4 C3 C2 108.9(2) . . ?
N4 C3 H3A 109.9 . . ?
C2 C3 H3A 109.9 . . ?
N4 C3 H3B 109.9 . . ?
C2 C3 H3B 109.9 . . ?
H3A C3 H3B 108.3 . . ?
C5 N4 C3 124.8(2) . . ?
C5 N4 H4 117.6 . . ?
C3 N4 H4 117.6 . . ?
N4 C5 C6 114.4(2) . . ?
N4 C5 S1 122.9(2) . . ?
C6 C5 S1 122.71(18) . . ?
N7 C6 C8 122.9(2) . . ?
N7 C6 C5 116.3(2) . . ?
C8 C6 C5 120.8(2) . . ?
C11 N7 C6 117.8(2) . . ?
C9 C8 C6 118.4(3) . . ?
C9 C8 H8 120.8 . . ?
C6 C8 H8 120.8 . . ?
C8 C9 C10 119.5(2) . . ?
C8 C9 H9 120.3 . . ?
C10 C9 H9 120.3 . . ?
C9 C10 C11 118.5(2) . . ?
C9 C10 H10 120.8 . . ?
C11 C10 H10 120.8 . . ?
N7 C11 C10 122.9(2) . . ?
N7 C11 C12 116.2(2) . . ?
C10 C11 C12 120.9(2) . . ?
N13 C12 C11 115.5(2) . . ?
N13 C12 S2 123.5(2) . . ?
C11 C12 S2 121.00(18) . . ?
C12 N13 C14 124.5(2) . . ?
C12 N13 H13 117.8 . . ?
C14 N13 H13 117.8 . . ?
N13 C14 C15 110.8(2) . . ?
N13 C14 H14A 109.5 . . ?
C15 C14 H14A 109.5 . . ?
N13 C14 H14B 109.5 . . ?
C15 C14 H14B 109.5 . . ?
H14A C14 H14B 108.1 . . ?
N16 C15 C14 112.82(19) . . ?
N16 C15 H15A 109.0 . . ?
C14 C15 H15A 109.0 . . ?
N16 C15 H15B 109.0 . . ?
C14 C15 H15B 109.0 . . ?
H15A C15 H15B 107.8 . . ?
C17 N16 C44 114.22(19) . . ?
C17 N16 C15 111.76(19) . . ?
C44 N16 C15 110.2(2) . . ?
N16 C17 C18 116.4(2) . . ?
N16 C17 H17A 108.2 . . ?
C18 C17 H17A 108.2 . . ?
N16 C17 H17B 108.2 . . ?
C18 C17 H17B 108.2 . . ?
H17A C17 H17B 107.3 . . ?
N19 C18 C17 108.0(2) . . ?
N19 C18 H18A 110.1 . . ?
C17 C18 H18A 110.1 . . ?
N19 C18 H18B 110.1 . . ?
C17 C18 H18B 110.1 . . ?
H18A C18 H18B 108.4 . . ?
C20 N19 C18 126.7(2) . . ?
C20 N19 H19 116.7 . . ?
C18 N19 H19 116.7 . . ?
N19 C20 C21 113.3(2) . . ?
N19 C20 S3 124.4(2) . . ?
C21 C20 S3 122.26(19) . . ?
N22 C21 C23 121.3(3) . . ?
N22 C21 C20 115.9(2) . . ?
C23 C21 C20 122.8(2) . . ?
C26 N22 C21 119.5(2) . . ?
C24 C23 C21 118.9(3) . . ?
C24 C23 H23 120.5 . . ?
C21 C23 H23 120.5 . . ?
C23 C24 C25 119.4(3) . . ?
C23 C24 H24 120.3 . . ?
C25 C24 H24 120.3 . . ?
C24 C25 C26 118.5(3) . . ?
C24 C25 H25 120.7 . . ?
C26 C25 H25 120.8 . . ?
N22 C26 C25 122.3(3) . . ?
N22 C26 C27 115.5(2) . . ?
C25 C26 C27 122.1(3) . . ?
N28 C27 C26 112.3(2) . . ?
N28 C27 S4 125.3(2) . . ?
C26 C27 S4 122.4(2) . . ?
C27 N28 C29 126.1(3) . . ?
C27 N28 H28 116.9 . . ?
C29 N28 H28 116.9 . . ?
N28 C29 C30 109.9(2) . . ?
N28 C29 H29A 109.7 . . ?
C30 C29 H29A 109.7 . . ?
N28 C29 H29B 109.7 . . ?
C30 C29 H29B 109.7 . . ?
H29A C29 H29B 108.2 . . ?
N1 C30 C29 112.4(2) . . ?
N1 C30 H30A 109.1 . . ?
C29 C30 H30A 109.1 . . ?
N1 C30 H30B 109.1 . . ?
C29 C30 H30B 109.1 . . ?
H30A C30 H30B 107.8 . . ?
N1 C31 C32 111.4(2) . . ?
N1 C31 H31A 109.4 . . ?
C32 C31 H31A 109.4 . . ?
N1 C31 H31B 109.4 . . ?
C32 C31 H31B 109.4 . . ?
H31A C31 H31B 108.0 . . ?
N33 C32 C31 110.6(2) . . ?
N33 C32 H32A 109.5 . . ?
C31 C32 H32A 109.5 . . ?
N33 C32 H32B 109.5 . . ?
C31 C32 H32B 109.5 . . ?
H32A C32 H32B 108.1 . . ?
C34 N33 C32 124.3(2) . . ?
C34 N33 H33 117.9 . . ?
C32 N33 H33 117.9 . . ?
N33 C34 C35 115.9(2) . . ?
N33 C34 S5 121.8(2) . . ?
C35 C34 S5 122.26(18) . . ?
N36 C35 C37 121.6(3) . . ?
N36 C35 C34 117.4(2) . . ?
C37 C35 C34 120.9(2) . . ?
C40 N36 C35 118.3(2) . . ?
C38 C37 C35 119.1(3) . . ?
C38 C37 H37 120.4 . . ?
C35 C37 H37 120.4 . . ?
C37 C38 C39 119.7(2) . . ?
C37 C38 H38 120.2 . . ?
C39 C38 H38 120.2 . . ?
C38 C39 C40 118.4(3) . . ?
C38 C39 H39 120.8 . . ?
C40 C39 H39 120.8 . . ?
N36 C40 C39 122.8(3) . . ?
N36 C40 C41 116.8(2) . . ?
C39 C40 C41 120.4(3) . . ?
N42 C41 C40 113.6(2) . . ?
N42 C41 S6 123.7(2) . . ?
C40 C41 S6 122.68(19) . . ?
C41 N42 C43 124.0(2) . . ?
C41 N42 H42 118.0 . . ?
C43 N42 H42 118.0 . . ?
N42 C43 C44 115.2(2) . . ?
N42 C43 H43A 108.5 . . ?
C44 C43 H43A 108.5 . . ?
N42 C43 H43B 108.5 . . ?
C44 C43 H43B 108.5 . . ?
H43A C43 H43B 107.5 . . ?
N16 C44 C43 113.5(2) . . ?
N16 C44 H44A 108.9 . . ?
C43 C44 H44A 108.9 . . ?
N16 C44 H44B 108.9 . . ?
C43 C44 H44B 108.9 . . ?
H44A C44 H44B 107.7 . . ?
N1S C2S C3S 179.2(3) . . ?
C2S C3S H3SA 109.5 . . ?
C2S C3S H3SB 109.5 . . ?
H3SA C3S H3SB 109.5 . . ?
C2S C3S H3SC 109.5 . . ?
H3SA C3S H3SC 109.5 . . ?
H3SB C3S H3SC 109.5 . . ?

loop_
_geom_bond_atom_site_label_1
_geom_bond_atom_site_label_2
_geom_bond_distance
_geom_bond_site_symmetry_2
_geom_bond_publ_flag
S1 C5 1.667(3) . ?
S2 C12 1.670(3) . ?
S3 C20 1.662(3) . ?
S4 C27 1.665(3) . ?
S5 C34 1.670(3) . ?
S6 C41 1.661(3) . ?
N1 C2 1.451(3) . ?
N1 C31 1.463(3) . ?
N1 C30 1.467(3) . ?
C2 C3 1.531(4) . ?
C2 H2A 0.9900 . ?
C2 H2B 0.9900 . ?
C3 N4 1.445(3) . ?
C3 H3A 0.9900 . ?
C3 H3B 0.9900 . ?
N4 C5 1.323(3) . ?
N4 H4 0.8800 . ?
C5 C6 1.487(4) . ?
C6 N7 1.343(3) . ?
C6 C8 1.393(3) . ?
N7 C11 1.338(3) . ?
C8 C9 1.379(4) . ?
C8 H8 0.9500 . ?
C9 C10 1.383(4) . ?
C9 H9 0.9500 . ?
C10 C11 1.394(3) . ?
C10 H10 0.9500 . ?
C11 C12 1.496(4) . ?
C12 N13 1.325(3) . ?
N13 C14 1.454(3) . ?
N13 H13 0.8800 . ?
C14 C15 1.514(4) . ?
C14 H14A 0.9900 . ?
C14 H14B 0.9900 . ?
C15 N16 1.474(3) . ?
C15 H15A 0.9900 . ?
C15 H15B 0.9900 . ?
N16 C17 1.458(3) . ?
N16 C44 1.470(3) . ?
C17 C18 1.540(4) . ?
C17 H17A 0.9900 . ?
C17 H17B 0.9900 . ?
C18 N19 1.450(4) . ?
C18 H18A 0.9900 . ?
C18 H18B 0.9900 . ?
N19 C20 1.325(3) . ?
N19 H19 0.8800 . ?
C20 C21 1.497(4) . ?
C21 N22 1.341(3) . ?
C21 C23 1.394(4) . ?
N22 C26 1.330(4) . ?
C23 C24 1.378(4) . ?
C23 H23 0.9500 . ?
C24 C25 1.381(4) . ?
C24 H24 0.9500 . ?
C25 C26 1.387(4) . ?
C25 H25 0.9500 . ?
C26 C27 1.519(4) . ?
C27 N28 1.320(4) . ?
N28 C29 1.454(3) . ?
N28 H28 0.8800 . ?
C29 C30 1.522(4) . ?
C29 H29A 0.9900 . ?
C29 H29B 0.9900 . ?
C30 H30A 0.9900 . ?
C30 H30B 0.9900 . ?
C31 C32 1.512(3) . ?
C31 H31A 0.9900 . ?
C31 H31B 0.9900 . ?
C32 N33 1.450(3) . ?
C32 H32A 0.9900 . ?
C32 H32B 0.9900 . ?
N33 C34 1.331(3) . ?
N33 H33 0.8800 . ?
C34 C35 1.486(4) . ?
C35 N36 1.348(3) . ?
C35 C37 1.400(3) . ?
N36 C40 1.338(3) . ?
C37 C38 1.373(4) . ?
C37 H37 0.9500 . ?
C38 C39 1.374(4) . ?
C38 H38 0.9500 . ?
C39 C40 1.395(3) . ?
C39 H39 0.9500 . ?
C40 C41 1.504(4) . ?
C41 N42 1.329(3) . ?
N42 C43 1.459(3) . ?
N42 H42 0.8800 . ?
C43 C44 1.531(3) . ?
C43 H43A 0.9900 . ?
C43 H43B 0.9900 . ?
C44 H44A 0.9900 . ?
C44 H44B 0.9900 . ?
N1S C2S 1.143(4) . ?
C2S C3S 1.456(5) . ?
C3S H3SA 0.9800 . ?
C3S H3SB 0.9800 . ?
C3S H3SC 0.9800 . ?

loop_
_geom_hbond_atom_site_label_D
_geom_hbond_atom_site_label_H
_geom_hbond_atom_site_label_A
_geom_hbond_distance_DH
_geom_hbond_distance_HA
_geom_hbond_distance_DA
_geom_hbond_angle_DHA
_geom_hbond_site_symmetry_A
N4 H4 S2 0.88 2.70 3.364(2) 133.1 2_666
N19 H19 N1S 0.88 2.39 3.156(4) 145.3 .
N28 H28 N1S 0.88 2.40 3.169(4) 146.4 .
N42 H42 S1 0.88 2.83 3.328(2) 117.3 2_766
N4 H4 N7 0.88 2.30 2.678(3) 106.3 .
N13 H13 N7 0.88 2.25 2.661(3) 108.2 .
N19 H19 N22 0.88 2.18 2.610(3) 109.3 .
N28 H28 N22 0.88 2.16 2.595(3) 109.7 .
N33 H33 N36 0.88 2.31 2.695(3) 106.5 .
N42 H42 N36 0.88 2.21 2.641(3) 109.5 .

loop_
_geom_torsion_atom_site_label_1
_geom_torsion_atom_site_label_2
_geom_torsion_atom_site_label_3
_geom_torsion_atom_site_label_4
_geom_torsion
_geom_torsion_site_symmetry_1
_geom_torsion_site_symmetry_2
_geom_torsion_site_symmetry_3
_geom_torsion_site_symmetry_4
_geom_torsion_publ_flag
C31 N1 C2 C3 -55.1(3) . . . . ?
C30 N1 C2 C3 75.3(3) . . . . ?
N1 C2 C3 N4 -179.0(2) . . . . ?
C2 C3 N4 C5 -159.1(2) . . . . ?
C3 N4 C5 C6 179.2(2) . . . . ?
C3 N4 C5 S1 0.2(4) . . . . ?
N4 C5 C6 N7 -25.0(3) . . . . ?
S1 C5 C6 N7 154.08(19) . . . . ?
N4 C5 C6 C8 153.6(2) . . . . ?
S1 C5 C6 C8 -27.3(3) . . . . ?
C8 C6 N7 C11 3.0(3) . . . . ?
C5 C6 N7 C11 -178.4(2) . . . . ?
N7 C6 C8 C9 -1.9(4) . . . . ?
C5 C6 C8 C9 179.6(2) . . . . ?
C6 C8 C9 C10 -0.1(3) . . . . ?
C8 C9 C10 C11 0.7(3) . . . . ?
C6 N7 C11 C10 -2.3(3) . . . . ?
C6 N7 C11 C12 176.39(19) . . . . ?
C9 C10 C11 N7 0.5(3) . . . . ?
C9 C10 C11 C12 -178.2(2) . . . . ?
N7 C11 C12 N13 -7.1(3) . . . . ?
C10 C11 C12 N13 171.7(2) . . . . ?
N7 C11 C12 S2 174.76(16) . . . . ?
C10 C11 C12 S2 -6.5(3) . . . . ?
C11 C12 N13 C14 -171.8(2) . . . . ?
S2 C12 N13 C14 6.4(3) . . . . ?
C12 N13 C14 C15 -163.8(2) . . . . ?
N13 C14 C15 N16 -53.8(3) . . . . ?
C14 C15 N16 C17 152.7(2) . . . . ?
C14 C15 N16 C44 -79.2(2) . . . . ?
C44 N16 C17 C18 -59.4(3) . . . . ?
C15 N16 C17 C18 66.5(3) . . . . ?
N16 C17 C18 N19 171.6(2) . . . . ?
C17 C18 N19 C20 -135.5(3) . . . . ?
C18 N19 C20 C21 168.7(2) . . . . ?
C18 N19 C20 S3 -9.5(4) . . . . ?
N19 C20 C21 N22 -5.9(3) . . . . ?
S3 C20 C21 N22 172.39(17) . . . . ?
N19 C20 C21 C23 176.9(2) . . . . ?
S3 C20 C21 C23 -4.8(3) . . . . ?
C23 C21 N22 C26 2.5(3) . . . . ?
C20 C21 N22 C26 -174.8(2) . . . . ?
N22 C21 C23 C24 -3.3(4) . . . . ?
C20 C21 C23 C24 173.8(2) . . . . ?
C21 C23 C24 C25 0.9(4) . . . . ?
C23 C24 C25 C26 2.1(4) . . . . ?
C21 N22 C26 C25 0.7(3) . . . . ?
C21 N22 C26 C27 178.47(19) . . . . ?
C24 C25 C26 N22 -3.0(4) . . . . ?
C24 C25 C26 C27 179.4(2) . . . . ?
N22 C26 C27 N28 4.3(3) . . . . ?
C25 C26 C27 N28 -178.0(2) . . . . ?
N22 C26 C27 S4 -174.70(17) . . . . ?
C25 C26 C27 S4 3.1(3) . . . . ?
C26 C27 N28 C29 -167.9(2) . . . . ?
S4 C27 N28 C29 11.1(4) . . . . ?
C27 N28 C29 C30 73.3(3) . . . . ?
C2 N1 C30 C29 80.5(3) . . . . ?
C31 N1 C30 C29 -147.8(2) . . . . ?
N28 C29 C30 N1 49.0(3) . . . . ?
C2 N1 C31 C32 -144.0(2) . . . . ?
C30 N1 C31 C32 83.5(3) . . . . ?
N1 C31 C32 N33 75.4(3) . . . . ?
C31 C32 N33 C34 165.7(2) . . . . ?
C32 N33 C34 C35 -172.3(2) . . . . ?
C32 N33 C34 S5 5.4(3) . . . . ?
N33 C34 C35 N36 9.1(3) . . . . ?
S5 C34 C35 N36 -168.61(17) . . . . ?
N33 C34 C35 C37 -173.5(2) . . . . ?
S5 C34 C35 C37 8.8(3) . . . . ?
C37 C35 N36 C40 -0.9(3) . . . . ?
C34 C35 N36 C40 176.46(19) . . . . ?
N36 C35 C37 C38 1.0(4) . . . . ?
C34 C35 C37 C38 -176.3(2) . . . . ?
C35 C37 C38 C39 -0.4(4) . . . . ?
C37 C38 C39 C40 -0.2(4) . . . . ?
C35 N36 C40 C39 0.3(3) . . . . ?
C35 N36 C40 C41 -179.34(19) . . . . ?
C38 C39 C40 N36 0.3(4) . . . . ?
C38 C39 C40 C41 179.9(2) . . . . ?
N36 C40 C41 N42 3.1(3) . . . . ?
C39 C40 C41 N42 -176.5(2) . . . . ?
N36 C40 C41 S6 -177.00(16) . . . . ?
C39 C40 C41 S6 3.4(3) . . . . ?
C40 C41 N42 C43 177.29(19) . . . . ?
S6 C41 N42 C43 -2.6(3) . . . . ?
C41 N42 C43 C44 81.6(3) . . . . ?
C17 N16 C44 C43 -69.9(3) . . . . ?
C15 N16 C44 C43 163.4(2) . . . . ?
N42 C43 C44 N16 78.7(3) . . . . ?

loop_
_cod_related_entry_id
_cod_related_entry_database
_cod_related_entry_code
1 ChemSpider 30659122
